data_4507452
loop_
_publ_author_name
'Hao, Zhaomin'
'Song, Shuyan'
'Su, Shengqun'
'Song, Xuezhi'
'Zhu, Min'
'Zhao, Shuna'
'Meng, Xing'
'Zhang, Hongjie'

_publ_section_title
;
 Design and Synthesis of Enantiomerically Pure Chiral Sandwichlike
 Lamellar Structure: New Explorations from Molecular Building Blocks to
 Three-Dimensional Morphology
;
_journal_issue 3
_journal_name_full 'Crystal Growth &amp; Design'
_journal_page_first 976
_journal_paper_doi 10.1021/cg301321r
_journal_volume 13
_journal_year 2013
_chemical_formula_sum 'C24 H21 Eu N2 Na3 O16'
_chemical_formula_weight 814.37
_chemical_name_systematic
; 
 ? 
;
_space_group_IT_number 4
_symmetry_cell_setting monoclinic
_symmetry_space_group_name_Hall 'P 2yb'
_symmetry_space_group_name_H-M 'P 1 21 1'
_atom_sites_solution_hydrogens geom
_atom_sites_solution_primary direct
_atom_sites_solution_secondary difmap
_audit_creation_method SHELXL-97
_cell_angle_alpha 90.00
_cell_angle_beta 101.6510(10)
_cell_angle_gamma 90.00
_cell_formula_units_Z 4
_cell_length_a 12.1559(9)
_cell_length_b 11.6994(8)
_cell_length_c 22.3367(17)
_cell_measurement_temperature 185(2)
_cell_volume 3111.2(4)
_computing_cell_refinement 'Bruker SAINT'
_computing_data_collection 'Bruker APEX2'
_computing_data_reduction 'Bruker SAINT'
_computing_molecular_graphics 'Bruker SHELXTL'
_computing_publication_material 'Bruker SHELXTL'
_computing_structure_refinement 'SHELXL-97 (Sheldrick, 1997)'
_computing_structure_solution 'SHELXS-97 (Sheldrick, 1990)'
_diffrn_ambient_temperature 185(2)
_diffrn_measured_fraction_theta_full 0.997
_diffrn_measured_fraction_theta_max 0.997
_diffrn_radiation_monochromator graphite
_diffrn_radiation_source 'fine-focus sealed tube'
_diffrn_radiation_type MoK\a
_diffrn_radiation_wavelength 0.71073
_diffrn_reflns_av_R_equivalents 0.0260
_diffrn_reflns_av_sigmaI/netI 0.0618
_diffrn_reflns_limit_h_max 8
_diffrn_reflns_limit_h_min -15
_diffrn_reflns_limit_k_max 13
_diffrn_reflns_limit_k_min -14
_diffrn_reflns_limit_l_max 27
_diffrn_reflns_limit_l_min -24
_diffrn_reflns_number 17458
_diffrn_reflns_theta_full 26.20
_diffrn_reflns_theta_max 26.20
_diffrn_reflns_theta_min 0.93
_exptl_absorpt_coefficient_mu 2.134
_exptl_absorpt_correction_T_max 0.667
_exptl_absorpt_correction_T_min 0.430
_exptl_absorpt_correction_type multi-scan
_exptl_absorpt_process_details 'SADABS, Sheldrick, 1996'
_exptl_crystal_colour yellow
_exptl_crystal_density_diffrn 1.739
_exptl_crystal_density_method 'not measured'
_exptl_crystal_description lamellar
_exptl_crystal_F_000 1644
_exptl_crystal_size_max 0.4
_exptl_crystal_size_mid 0.35
_exptl_crystal_size_min 0.19
_refine_diff_density_max 1.041
_refine_diff_density_min -0.774
_refine_diff_density_rms 0.220
_refine_ls_abs_structure_details 'Flack H D (1983), Acta Cryst. A39, 876-881'
_refine_ls_abs_structure_Flack -0.014(7)
_refine_ls_extinction_method none
_refine_ls_goodness_of_fit_ref 1.046
_refine_ls_hydrogen_treatment mixed
_refine_ls_matrix_type full
_refine_ls_number_parameters 834
_refine_ls_number_reflns 11677
_refine_ls_number_restraints 1
_refine_ls_restrained_S_all 1.046
_refine_ls_R_factor_all 0.0311
_refine_ls_R_factor_gt 0.0287
_refine_ls_shift/su_max 0.003
_refine_ls_shift/su_mean 0.000
_refine_ls_structure_factor_coef Fsqd
_refine_ls_weighting_details 'calc w=1/[\s^2^(Fo^2^)+(0.0302P)^2^+0.0200P] where P=(Fo^2^+2Fc^2^)/3'
_refine_ls_weighting_scheme calc
_refine_ls_wR_factor_gt 0.0700
_refine_ls_wR_factor_ref 0.0801
_reflns_number_gt 11034
_reflns_number_total 11677
_reflns_threshold_expression >2sigma(I)
_cod_data_source_file cg301321r_si_002.cif
_cod_data_source_block 1b
_cod_depositor_comments
;
The following automatic conversions were performed:

'_symmetry_cell_setting' value 'Monoclinic' changed to 'monoclinic'
according to /home/saulius/struct/CIF-dictionaries/cif_core.dic
dictionary named 'cif_core.dic' version 2.4.2 from 2011-04-26.

Automatic conversion script
Id: cif_fix_values 1891 2012-01-12 08:04:46Z andrius 

The following automatic conversions were performed:

'_exptl_absorpt_correction_type' value 'multi-scans' was replaced
with the value 'multi-scan' as specified in the replacement file
'src/cod-tools/trunk/data/replacement-values/replacement_values.lst'.

Automatic conversion script
Id: cif_fix_values 5376 2017-05-30 11:51:03Z andrius 
;
_cod_original_sg_symbol_H-M P21
_cod_database_code 4507452

loop_
_symmetry_equiv_pos_as_xyz
'x, y, z'
'-x, y+1/2, -z'

loop_
_atom_site_label
_atom_site_type_symbol
_atom_site_fract_x
_atom_site_fract_y
_atom_site_fract_z
_atom_site_U_iso_or_equiv
_atom_site_adp_type
_atom_site_occupancy
_atom_site_symmetry_multiplicity
_atom_site_calc_flag
_atom_site_refinement_flags
Eu1 Eu 1.195464(17) 1.224451(18) 0.831884(9) 0.01118(6) Uani 1 1 d .
Eu2 Eu 0.690628(19) 0.71080(2) 0.766280(10) 0.01575(7) Uani 1 1 d .
O009 O 1.0697(3) 1.1368(3) 0.75538(15) 0.0159(7) Uani 1 1 d .
O26 O 1.2757(3) 1.2768(3) 0.75090(15) 0.0179(8) Uani 1 1 d .
O19 O 1.4892(3) 1.0629(3) 0.94188(17) 0.0217(9) Uani 1 1 d .
O9 O 0.6171(3) 0.7365(4) 0.85800(15) 0.0257(9) Uani 1 1 d .
O27 O 1.0073(3) 1.2721(3) 0.85410(15) 0.0150(7) Uani 1 1 d .
O014 O 0.9258(3) 1.1686(3) 0.65354(15) 0.0220(8) Uani 1 1 d .
O20 O 1.3939(3) 1.1766(3) 0.86875(15) 0.0147(7) Uani 1 1 d .
N4 N 1.2553(3) 1.0200(3) 0.81780(18) 0.0138(9) Uani 1 1 d .
O22 O 1.2971(3) 1.5383(3) 0.94811(16) 0.0200(8) Uani 1 1 d .
O17 O 1.1356(3) 0.9878(3) 0.97867(16) 0.0197(8) Uani 1 1 d .
O5 O 0.7214(3) 0.5272(3) 0.81811(18) 0.0252(9) Uani 1 1 d .
O13 O 0.8657(3) 0.7225(4) 0.83893(14) 0.0220(7) Uani 1 1 d .
N2 N 1.1021(3) 1.4019(3) 0.78501(18) 0.0132(9) Uani 1 1 d .
N1 N 0.5202(4) 0.5885(4) 0.76018(19) 0.0199(10) Uani 1 1 d .
O25 O 0.9568(3) 1.4139(3) 0.90920(15) 0.0189(8) Uani 1 1 d .
O16 O 0.7932(3) 1.0784(3) 0.78574(18) 0.0250(9) Uani 1 1 d .
O7 O 0.5059(3) 0.7566(3) 0.92518(17) 0.0244(9) Uani 1 1 d .
O18 O 1.1905(3) 1.1218(3) 0.92193(15) 0.0180(8) Uani 1 1 d .
O30 O 1.3627(3) 1.1968(4) 0.66096(17) 0.0325(10) Uani 1 1 d .
O2 O 0.5512(3) 0.7856(3) 0.69165(17) 0.0248(9) Uani 1 1 d .
O15 O 0.7086(3) 0.9125(3) 0.79086(17) 0.0208(8) Uani 1 1 d .
O23 O 1.2396(3) 1.3713(3) 0.90609(16) 0.0172(8) Uani 1 1 d .
O1 O 0.4934(4) 0.8873(4) 0.5773(2) 0.0370(11) Uani 1 1 d .
O14 O 1.0253(3) 0.7732(3) 0.89842(17) 0.0219(8) Uani 1 1 d .
O6 O 0.6661(3) 0.4472(4) 0.89662(18) 0.0300(10) Uani 1 1 d .
O4 O 0.7340(3) 0.5960(3) 0.69142(17) 0.0248(9) Uani 1 1 d .
O3 O 0.6870(4) 0.4266(3) 0.6062(2) 0.0342(10) Uani 1 1 d .
C14 C 1.0082(4) 1.0889(4) 0.6513(2) 0.0160(11) Uani 1 1 d .
C6 C 1.1332(5) 1.3816(4) 0.6821(2) 0.0186(11) Uani 1 1 d .
C41 C 0.8973(5) 0.6917(5) 0.5795(2) 0.0293(14) Uani 1 1 d .
H41 H 0.9473 0.7491 0.5740 0.035 Uiso 1 1 calc R
C43 C 0.7768(5) 0.6030(5) 0.6429(2) 0.0215(12) Uani 1 1 d .
N3 N 0.8344(4) 0.8121(4) 0.7189(2) 0.0203(10) Uani 1 1 d .
C7 C 1.2266(4) 1.3088(4) 0.6952(2) 0.0159(11) Uani 1 1 d .
C21 C 1.3350(4) 0.9814(4) 0.8722(2) 0.0144(10) Uani 1 1 d .
H21 H 1.3804 0.9194 0.8604 0.017 Uiso 1 1 calc R
C16 C 1.1667(4) 0.9889(4) 0.7115(2) 0.0161(11) Uani 1 1 d .
C8 C 1.0823(4) 1.4328(4) 0.7290(2) 0.0165(11) Uani 1 1 d .
H8 H 1.0317 1.4922 0.7175 0.020 Uiso 1 1 calc R
C33 C 0.5252(5) 0.5231(5) 0.8169(2) 0.0213(12) Uani 1 1 d .
H33 H 0.4828 0.4518 0.8078 0.026 Uiso 1 1 calc R
C15 C 1.0836(4) 1.0742(4) 0.7088(2) 0.0151(10) Uani 1 1 d .
C23 C 1.1934(4) 1.0207(4) 0.9423(2) 0.0152(11) Uani 1 1 d .
C36 C 0.5372(4) 0.7065(5) 0.8831(2) 0.0191(10) Uani 1 1 d .
C9 C 1.0491(4) 1.4642(4) 0.8289(2) 0.0167(11) Uani 1 1 d .
H9 H 0.9883 1.5117 0.8062 0.020 Uiso 1 1 calc R
C11 C 1.2308(4) 1.4790(4) 0.9106(2) 0.0121(10) Uani 1 1 d .
C30 C 0.4060(5) 0.6452(5) 0.6625(2) 0.0259(13) Uani 1 1 d .
C38 C 0.7521(5) 0.5174(5) 0.5964(3) 0.0275(13) Uani 1 1 d .
C26 C 0.4370(5) 0.7909(5) 0.5917(3) 0.0272(13) Uani 1 1 d .
C20 C 1.2416(4) 0.9610(4) 0.7693(2) 0.0167(11) Uani 1 1 d .
H20 H 1.2829 0.8938 0.7707 0.020 Uiso 1 1 calc R
C31 C 0.4683(4) 0.7407(5) 0.6510(2) 0.0223(12) Uani 1 1 d .
C19 C 1.0186(5) 1.0261(5) 0.6008(2) 0.0217(12) Uani 1 1 d .
H19 H 0.9689 1.0380 0.5638 0.026 Uiso 1 1 calc R
C24 C 1.4123(4) 1.0803(4) 0.8970(2) 0.0154(11) Uani 1 1 d .
C5 C 1.0841(5) 1.4102(5) 0.6209(2) 0.0256(13) Uani 1 1 d .
H5 H 1.0229 1.4595 0.6128 0.031 Uiso 1 1 calc R
C12 C 0.9992(4) 1.3768(4) 0.8681(2) 0.0146(10) Uani 1 1 d .
C45 C 0.8800(5) 0.9133(5) 0.7554(2) 0.0206(11) Uani 1 1 d .
H45 H 0.9116 0.9657 0.7291 0.025 Uiso 1 1 calc R
C10 C 1.1347(4) 1.5412(4) 0.8695(2) 0.0178(11) Uani 1 1 d .
H10A H 1.1659 1.5933 0.8436 0.021 Uiso 1 1 calc R
H10B H 1.0957 1.5867 0.8949 0.021 Uiso 1 1 calc R
C22 C 1.2728(5) 0.9364(4) 0.9205(2) 0.0171(11) Uani 1 1 d .
H22A H 1.2298 0.8697 0.9040 0.021 Uiso 1 1 calc R
H22B H 1.3281 0.9115 0.9557 0.021 Uiso 1 1 calc R
C48 C 0.7872(4) 0.9750(5) 0.7789(2) 0.0185(11) Uani 1 1 d .
C35 C 0.4729(5) 0.5957(5) 0.8612(3) 0.0248(12) Uani 1 1 d .
H35A H 0.4683 0.5495 0.8967 0.030 Uiso 1 1 calc R
H35B H 0.3968 0.6156 0.8414 0.030 Uiso 1 1 calc R
C47 C 0.9509(4) 0.7841(4) 0.8514(2) 0.0157(11) Uani 1 1 d .
C42 C 0.8512(4) 0.6920(5) 0.6323(2) 0.0216(12) Uani 1 1 d .
C27 C 0.3489(5) 0.7494(5) 0.5490(3) 0.0350(16) Uani 1 1 d .
H27 H 0.3315 0.7834 0.5106 0.042 Uiso 1 1 calc R
C3 C 1.2217(5) 1.2944(5) 0.5854(3) 0.0293(14) Uani 1 1 d .
H3 H 1.2516 1.2659 0.5533 0.035 Uiso 1 1 calc R
C2 C 1.2706(5) 1.2670(5) 0.6444(3) 0.0248(12) Uani 1 1 d .
C18 C 1.1028(5) 0.9453(5) 0.6047(2) 0.0257(13) Uani 1 1 d .
H18 H 1.1109 0.9042 0.5702 0.031 Uiso 1 1 calc R
C4 C 1.1267(6) 1.3652(6) 0.5733(3) 0.0327(15) Uani 1 1 d .
H4 H 1.0925 1.3819 0.5331 0.039 Uiso 1 1 calc R
C44 C 0.8802(5) 0.7873(5) 0.6733(3) 0.0240(13) Uani 1 1 d .
H44 H 0.9372 0.8353 0.6662 0.029 Uiso 1 1 calc R
C25 C 0.6056(7) 0.8674(8) 0.5745(4) 0.057(2) Uani 1 1 d .
H25A H 0.6098 0.8053 0.5469 0.085 Uiso 1 1 calc R
H25B H 0.6473 0.8483 0.6145 0.085 Uiso 1 1 calc R
H25C H 0.6368 0.9350 0.5601 0.085 Uiso 1 1 calc R
C17 C 1.1745(5) 0.9260(5) 0.6596(2) 0.0220(12) Uani 1 1 d .
H17 H 1.2293 0.8697 0.6623 0.026 Uiso 1 1 calc R
C40 C 0.8698(6) 0.6081(5) 0.5357(3) 0.0334(15) Uani 1 1 d .
H40 H 0.8994 0.6100 0.5004 0.040 Uiso 1 1 calc R
C46 C 0.9738(5) 0.8771(5) 0.8087(2) 0.0227(12) Uani 1 1 d .
H46A H 1.0373 0.8530 0.7916 0.027 Uiso 1 1 calc R
H46B H 0.9972 0.9446 0.8332 0.027 Uiso 1 1 calc R
C13 C 0.8495(5) 1.1935(6) 0.5966(3) 0.0430(18) Uani 1 1 d .
H13A H 0.8036 1.1277 0.5838 0.064 Uiso 1 1 calc R
H13B H 0.8917 1.2124 0.5660 0.064 Uiso 1 1 calc R
H13C H 0.8025 1.2569 0.6023 0.064 Uiso 1 1 calc R
C39 C 0.7980(6) 0.5215(5) 0.5446(3) 0.0335(15) Uani 1 1 d .
H39 H 0.7800 0.4646 0.5152 0.040 Uiso 1 1 calc R
C34 C 0.6457(5) 0.4962(4) 0.8463(2) 0.0183(11) Uani 1 1 d .
C32 C 0.4296(5) 0.5784(5) 0.7191(2) 0.0257(13) Uani 1 1 d .
H32 H 0.3762 0.5256 0.7257 0.031 Uiso 1 1 calc R
C29 C 0.3138(6) 0.6067(6) 0.6184(3) 0.0401(17) Uani 1 1 d .
H29 H 0.2709 0.5456 0.6273 0.048 Uiso 1 1 calc R
C28 C 0.2865(6) 0.6594(7) 0.5617(3) 0.050(2) Uani 1 1 d .
H28 H 0.2260 0.6333 0.5326 0.060 Uiso 1 1 calc R
C1 C 1.3934(7) 1.1321(7) 0.6131(3) 0.054(2) Uani 1 1 d .
H1A H 1.4299 1.1811 0.5886 0.081 Uiso 1 1 calc R
H1B H 1.3273 1.0996 0.5880 0.081 Uiso 1 1 calc R
H1C H 1.4438 1.0721 0.6302 0.081 Uiso 1 1 calc R
C37 C 0.5720(6) 0.4523(7) 0.5934(4) 0.052(2) Uani 1 1 d .
H37A H 0.5462 0.4596 0.5501 0.078 Uiso 1 1 calc R
H37B H 0.5597 0.5228 0.6130 0.078 Uiso 1 1 calc R
H37C H 0.5315 0.3920 0.6085 0.078 Uiso 1 1 calc R
Na2 Na 0.89943(14) 1.2189(2) 0.75520(8) 0.0183(4) Uani 1 1 d .
Na1 Na 1.44049(18) 1.1708(2) 0.76506(10) 0.0294(5) Uani 1 1 d .
Na3 Na 1.60648(15) 1.19040(16) 1.00690(8) 0.0170(4) Uani 1 1 d .
Na4 Na 0.60040(17) 0.90585(18) 0.98362(10) 0.0208(5) Uani 1 1 d .
Na5 Na 1.05886(17) 0.81003(19) 1.00007(9) 0.0226(5) Uani 1 1 d .
O10 O 0.8670(3) 0.7447(3) 0.98394(16) 0.0226(8) Uani 1 1 d .
O8 O 0.4909(3) 0.8402(3) 1.05202(17) 0.0180(8) Uani 1 1 d .
O12 O 0.7464(3) 0.9314(4) 0.92585(17) 0.0295(10) Uani 1 1 d .
O21 O 1.7535(3) 1.2460(3) 0.95633(17) 0.0270(9) Uani 1 1 d .
O29 O 1.4910(3) 0.9830(4) 0.7556(2) 0.0369(11) Uani 1 1 d .
Na7 Na 0.85424(18) 0.58106(18) 0.91894(9) 0.0212(5) Uani 1 1 d .
O28 O 0.7755(4) 1.3674(4) 0.7353(2) 0.0421(12) Uani 1 1 d .
O24 O 1.6202(4) 1.2263(6) 0.7900(3) 0.089(2) Uani 1 1 d .
O31 O 1.0712(3) 0.6041(4) 1.06999(18) 0.0290(9) Uani 1 1 d .
H31A H 1.1199 0.6120 1.1029 0.044 Uiso 1 1 d R
H31B H 1.0902 0.5492 1.0493 0.044 Uiso 1 1 d R

loop_
_atom_site_aniso_label
_atom_site_aniso_U_11
_atom_site_aniso_U_22
_atom_site_aniso_U_33
_atom_site_aniso_U_23
_atom_site_aniso_U_13
_atom_site_aniso_U_12
Eu1 0.01143(11) 0.01166(12) 0.01040(11) -0.00044(11) 0.00208(8) 0.00075(11)
Eu2 0.01713(13) 0.01837(14) 0.01173(11) 0.00066(11) 0.00289(9) -0.00558(12)
O009 0.0139(19) 0.0189(18) 0.0140(17) -0.0040(14) 0.0009(14) -0.0001(14)
O26 0.0178(19) 0.0237(19) 0.0126(18) 0.0027(15) 0.0041(14) 0.0007(15)
O19 0.020(2) 0.0164(19) 0.023(2) 0.0017(16) -0.0088(17) 0.0010(16)
O9 0.027(2) 0.032(2) 0.0208(18) -0.0055(18) 0.0096(14) -0.0106(18)
O27 0.0124(18) 0.0152(17) 0.0176(18) 0.0001(14) 0.0037(14) 0.0014(14)
O014 0.025(2) 0.026(2) 0.0131(18) -0.0024(15) -0.0023(15) 0.0065(16)
O20 0.0136(18) 0.0146(17) 0.0162(17) 0.0033(13) 0.0035(13) 0.0002(13)
N4 0.011(2) 0.016(2) 0.015(2) 0.0005(17) 0.0034(16) -0.0005(17)
O22 0.020(2) 0.0183(19) 0.0202(19) -0.0023(15) 0.0009(15) -0.0005(16)
O17 0.021(2) 0.0207(19) 0.0195(19) 0.0021(15) 0.0090(15) -0.0014(15)
O5 0.024(2) 0.027(2) 0.024(2) -0.0002(17) 0.0054(18) -0.0073(17)
O13 0.0215(18) 0.0238(18) 0.0194(16) 0.0014(19) 0.0010(13) -0.009(2)
N2 0.011(2) 0.015(2) 0.013(2) 0.0003(16) 0.0016(16) 0.0004(17)
N1 0.024(3) 0.023(2) 0.013(2) 0.0020(18) 0.0022(19) -0.0016(19)
O25 0.024(2) 0.0198(19) 0.0151(18) 0.0010(15) 0.0098(15) 0.0050(16)
O16 0.027(2) 0.0161(19) 0.035(2) -0.0011(16) 0.0132(17) -0.0003(16)
O7 0.032(2) 0.023(2) 0.021(2) -0.0039(15) 0.0124(17) -0.0008(16)
O18 0.023(2) 0.0166(19) 0.0160(18) -0.0002(14) 0.0072(15) 0.0031(15)
O30 0.042(2) 0.036(3) 0.0237(19) -0.0022(19) 0.0169(17) 0.014(2)
O2 0.022(2) 0.024(2) 0.025(2) -0.0002(17) -0.0030(17) -0.0048(17)
O15 0.024(2) 0.0206(19) 0.019(2) 0.0000(16) 0.0067(16) -0.0074(16)
O23 0.020(2) 0.0136(17) 0.0158(18) -0.0044(14) -0.0011(15) 0.0033(15)
O1 0.042(3) 0.028(2) 0.036(3) 0.010(2) -0.003(2) 0.004(2)
O14 0.017(2) 0.026(2) 0.020(2) -0.0044(15) -0.0002(15) 0.0005(15)
O6 0.020(2) 0.039(2) 0.033(2) 0.0184(19) 0.0069(17) 0.0019(18)
O4 0.029(2) 0.023(2) 0.023(2) -0.0049(16) 0.0078(17) -0.0060(17)
O3 0.036(3) 0.029(2) 0.037(2) -0.0053(19) 0.0046(19) -0.0019(19)
C14 0.019(3) 0.017(3) 0.012(2) 0.003(2) 0.002(2) -0.003(2)
C6 0.024(3) 0.017(3) 0.014(3) 0.001(2) 0.003(2) -0.005(2)
C41 0.038(3) 0.028(4) 0.025(3) 0.000(2) 0.013(2) 0.001(3)
C43 0.028(3) 0.019(3) 0.017(3) 0.001(2) 0.004(2) 0.008(2)
N3 0.022(2) 0.020(2) 0.018(2) 0.0008(19) 0.0022(19) -0.0008(19)
C7 0.019(3) 0.010(2) 0.021(3) 0.000(2) 0.009(2) -0.009(2)
C21 0.011(3) 0.014(2) 0.017(2) 0.000(2) 0.001(2) 0.005(2)
C16 0.017(3) 0.018(3) 0.013(2) -0.002(2) 0.004(2) -0.006(2)
C8 0.015(3) 0.018(3) 0.016(3) 0.004(2) 0.003(2) 0.001(2)
C33 0.022(3) 0.019(3) 0.021(3) 0.000(2) 0.002(2) -0.006(2)
C15 0.018(3) 0.015(2) 0.015(3) -0.001(2) 0.008(2) -0.006(2)
C23 0.017(3) 0.017(3) 0.009(2) 0.0021(19) -0.003(2) -0.003(2)
C36 0.019(2) 0.023(3) 0.016(2) -0.002(2) 0.0074(19) -0.005(2)
C9 0.015(3) 0.020(3) 0.013(2) 0.002(2) -0.002(2) 0.007(2)
C11 0.014(3) 0.015(2) 0.010(2) -0.0033(19) 0.007(2) 0.000(2)
C30 0.026(3) 0.037(3) 0.014(3) -0.003(2) 0.001(2) -0.008(3)
C38 0.038(4) 0.017(3) 0.025(3) -0.004(2) 0.003(3) 0.002(3)
C26 0.033(4) 0.020(3) 0.028(3) 0.005(2) 0.004(3) 0.002(3)
C20 0.016(3) 0.011(2) 0.024(3) -0.001(2) 0.008(2) 0.001(2)
C31 0.020(3) 0.029(3) 0.017(2) -0.007(2) 0.001(2) 0.007(2)
C19 0.024(3) 0.028(3) 0.012(3) 0.002(2) 0.000(2) -0.003(2)
C24 0.014(3) 0.014(2) 0.020(3) 0.000(2) 0.007(2) 0.008(2)
C5 0.027(3) 0.032(3) 0.017(3) 0.003(2) 0.003(2) -0.009(3)
C12 0.007(2) 0.020(3) 0.015(2) 0.004(2) -0.0023(19) 0.005(2)
C45 0.021(3) 0.019(3) 0.024(3) 0.000(2) 0.009(2) -0.003(2)
C10 0.019(3) 0.014(3) 0.019(3) 0.002(2) 0.003(2) 0.000(2)
C22 0.017(3) 0.010(2) 0.022(3) -0.001(2) 0.000(2) 0.001(2)
C48 0.018(3) 0.025(3) 0.012(2) 0.002(2) 0.000(2) 0.001(2)
C35 0.022(3) 0.029(3) 0.025(3) 0.002(2) 0.007(2) -0.004(2)
C47 0.016(3) 0.015(3) 0.016(3) -0.002(2) 0.006(2) 0.003(2)
C42 0.022(3) 0.026(3) 0.018(2) 0.000(2) 0.006(2) 0.001(2)
C27 0.046(4) 0.034(4) 0.020(3) 0.004(2) -0.006(3) 0.003(3)
C3 0.039(4) 0.031(3) 0.021(3) -0.006(2) 0.014(3) -0.003(3)
C2 0.030(3) 0.025(3) 0.021(3) 0.000(2) 0.011(2) -0.001(2)
C18 0.033(4) 0.030(3) 0.016(3) -0.008(2) 0.008(2) -0.008(3)
C4 0.046(4) 0.039(4) 0.013(3) 0.004(2) 0.004(3) -0.012(3)
C44 0.023(3) 0.025(3) 0.027(3) 0.002(2) 0.013(2) -0.001(2)
C25 0.054(5) 0.059(5) 0.058(5) 0.024(4) 0.015(4) -0.005(4)
C17 0.026(3) 0.023(3) 0.020(3) -0.003(2) 0.009(2) 0.001(2)
C40 0.052(4) 0.030(3) 0.023(3) 0.001(3) 0.017(3) 0.013(3)
C46 0.018(3) 0.026(3) 0.024(3) 0.000(2) 0.005(2) 0.002(2)
C13 0.044(4) 0.050(5) 0.025(3) -0.002(3) -0.016(3) 0.019(3)
C39 0.045(4) 0.032(4) 0.022(3) -0.007(3) 0.004(3) 0.008(3)
C34 0.020(3) 0.015(3) 0.018(3) 0.002(2) 0.001(2) 0.000(2)
C32 0.025(3) 0.032(3) 0.022(3) 0.000(2) 0.007(2) -0.007(3)
C29 0.031(4) 0.058(4) 0.025(3) 0.007(3) -0.008(3) -0.019(3)
C28 0.054(5) 0.052(4) 0.034(4) 0.005(3) -0.017(3) -0.011(4)
C1 0.076(6) 0.057(5) 0.036(4) 0.004(4) 0.028(4) 0.035(4)
C37 0.046(5) 0.047(5) 0.066(5) -0.016(4) 0.019(4) -0.005(4)
Na2 0.0174(9) 0.0178(9) 0.0195(9) -0.0003(10) 0.0034(7) -0.0005(10)
Na1 0.0226(12) 0.0306(13) 0.0353(13) -0.0027(10) 0.0067(10) 0.0095(10)
Na3 0.0167(10) 0.0166(10) 0.0181(9) 0.0021(8) 0.0047(7) 0.0015(8)
Na4 0.0200(12) 0.0167(10) 0.0258(11) -0.0011(9) 0.0043(9) -0.0006(9)
Na5 0.0204(12) 0.0270(12) 0.0212(11) -0.0041(9) 0.0058(9) -0.0026(9)
O10 0.0227(19) 0.027(2) 0.0201(17) 0.0016(15) 0.0089(14) -0.0057(16)
O8 0.018(2) 0.0179(19) 0.0174(19) -0.0029(15) 0.0028(15) -0.0011(15)
O12 0.033(2) 0.038(2) 0.019(2) 0.0014(18) 0.0072(17) 0.0091(19)
O21 0.022(2) 0.028(2) 0.033(2) 0.0022(17) 0.0101(16) 0.0006(16)
O29 0.026(2) 0.030(2) 0.057(3) -0.003(2) 0.013(2) 0.0032(19)
Na7 0.0238(12) 0.0212(11) 0.0185(11) -0.0004(9) 0.0038(9) 0.0050(9)
O28 0.042(3) 0.026(2) 0.065(3) 0.016(2) 0.027(2) 0.012(2)
O24 0.035(3) 0.065(4) 0.168(6) -0.047(5) 0.024(3) 0.001(3)
O31 0.021(2) 0.039(2) 0.028(2) -0.0093(18) 0.0092(17) 0.0004(18)

loop_
_atom_type_symbol
_atom_type_description
_atom_type_scat_dispersion_real
_atom_type_scat_dispersion_imag
_atom_type_scat_source
C C 0.0033 0.0016 'International Tables Vol C Tables 4.2.6.8 and 6.1.1.4'
N N 0.0061 0.0033 'International Tables Vol C Tables 4.2.6.8 and 6.1.1.4'
O O 0.0106 0.0060 'International Tables Vol C Tables 4.2.6.8 and 6.1.1.4'
Eu Eu -0.1578 3.6682 'International Tables Vol C Tables 4.2.6.8 and 6.1.1.4'
Na Na 0.0362 0.0249 'International Tables Vol C Tables 4.2.6.8 and 6.1.1.4'
H H 0.0000 0.0000 'International Tables Vol C Tables 4.2.6.8 and 6.1.1.4'

loop_
_geom_angle_atom_site_label_1
_geom_angle_atom_site_label_2
_geom_angle_atom_site_label_3
_geom_angle
_geom_angle_site_symmetry_1
_geom_angle_site_symmetry_3
O009 Eu1 O26 81.86(12) . .
O009 Eu1 O18 106.28(13) . .
O26 Eu1 O18 153.41(13) . .
O009 Eu1 O23 150.18(12) . .
O26 Eu1 O23 106.50(13) . .
O18 Eu1 O23 79.26(12) . .
O009 Eu1 O20 127.68(12) . .
O26 Eu1 O20 77.32(12) . .
O18 Eu1 O20 77.86(12) . .
O23 Eu1 O20 82.09(11) . .
O009 Eu1 N2 83.17(13) . .
O26 Eu1 N2 71.21(13) . .
O18 Eu1 N2 134.09(13) . .
O23 Eu1 N2 73.13(12) . .
O20 Eu1 N2 131.68(12) . .
O009 Eu1 O27 75.43(12) . .
O26 Eu1 O27 130.23(12) . .
O18 Eu1 O27 76.22(12) . .
O23 Eu1 O27 77.68(12) . .
O20 Eu1 O27 149.57(11) . .
N2 Eu1 O27 62.63(12) . .
O009 Eu1 N4 69.54(12) . .
O26 Eu1 N4 88.63(13) . .
O18 Eu1 N4 71.48(12) . .
O23 Eu1 N4 137.66(12) . .
O20 Eu1 N4 62.57(12) . .
N2 Eu1 N4 148.25(13) . .
O27 Eu1 N4 122.10(12) . .
O009 Eu1 C12 91.07(12) . .
O26 Eu1 C12 120.29(13) . .
O18 Eu1 C12 85.36(12) . .
O23 Eu1 C12 59.76(12) . .
O20 Eu1 C12 140.64(12) . .
N2 Eu1 C12 49.08(13) . .
O27 Eu1 C12 21.49(12) . .
N4 Eu1 C12 143.19(13) . .
O009 Eu1 C24 117.66(13) . .
O26 Eu1 C24 93.20(13) . .
O18 Eu1 C24 60.44(12) . .
O23 Eu1 C24 90.86(12) . .
O20 Eu1 C24 21.23(12) . .
N2 Eu1 C24 152.62(14) . .
O27 Eu1 C24 136.56(12) . .
N4 Eu1 C24 48.17(13) . .
C12 Eu1 C24 139.44(12) . .
O009 Eu1 Na1 95.44(9) . .
O26 Eu1 Na1 38.19(9) . .
O18 Eu1 Na1 115.22(10) . .
O23 Eu1 Na1 108.82(10) . .
O20 Eu1 Na1 42.96(8) . .
N2 Eu1 Na1 108.16(10) . .
O27 Eu1 Na1 167.38(9) . .
N4 Eu1 Na1 60.59(10) . .
C12 Eu1 Na1 155.39(10) . .
C24 Eu1 Na1 55.41(10) . .
O009 Eu1 Na2 36.73(9) . .
O26 Eu1 Na2 99.76(9) . .
O18 Eu1 Na2 101.44(9) . .
O23 Eu1 Na2 113.71(9) . .
O20 Eu1 Na2 163.93(8) . .
N2 Eu1 Na2 59.81(10) . .
O27 Eu1 Na2 40.91(8) . .
N4 Eu1 Na2 101.79(10) . .
C12 Eu1 Na2 54.37(9) . .
C24 Eu1 Na2 147.15(10) . .
Na1 Eu1 Na2 127.78(4) . .
O4 Eu2 O2 86.48(14) . .
O4 Eu2 O13 102.89(13) . .
O2 Eu2 O13 152.94(14) . .
O4 Eu2 O9 150.81(14) . .
O2 Eu2 O9 102.90(14) . .
O13 Eu2 O9 81.32(11) . .
O4 Eu2 O15 135.54(13) . .
O2 Eu2 O15 79.21(13) . .
O13 Eu2 O15 76.40(14) . .
O9 Eu2 O15 73.65(13) . .
O4 Eu2 O5 78.09(14) . .
O2 Eu2 O5 134.57(13) . .
O13 Eu2 O5 72.49(13) . .
O9 Eu2 O5 75.73(14) . .
O15 Eu2 O5 138.94(14) . .
O4 Eu2 N1 86.28(14) . .
O2 Eu2 N1 72.34(14) . .
O13 Eu2 N1 132.84(13) . .
O9 Eu2 N1 70.88(13) . .
O15 Eu2 N1 127.30(14) . .
O5 Eu2 N1 64.30(14) . .
O4 Eu2 N3 71.73(14) . .
O2 Eu2 N3 89.34(14) . .
O13 Eu2 N3 70.25(13) . .
O9 Eu2 N3 134.95(14) . .
O15 Eu2 N3 66.29(14) . .
O5 Eu2 N3 124.28(14) . .
N1 Eu2 N3 152.34(14) . .
O4 Eu2 C34 92.20(14) . .
O2 Eu2 C34 121.43(14) . .
O13 Eu2 C34 83.97(13) . .
O9 Eu2 C34 59.21(14) . .
O15 Eu2 C34 131.08(13) . .
O5 Eu2 C34 20.99(14) . .
N1 Eu2 C34 49.19(13) . .
N3 Eu2 C34 144.90(14) . .
O4 Eu2 Na7 105.01(10) . .
O2 Eu2 Na7 162.95(11) . .
O13 Eu2 Na7 37.35(9) . .
O9 Eu2 Na7 61.06(10) . .
O15 Eu2 Na7 100.06(9) . .
O5 Eu2 Na7 40.23(10) . .
N1 Eu2 Na7 95.50(10) . .
N3 Eu2 Na7 106.08(10) . .
C34 Eu2 Na7 46.98(10) . .
C15 O009 Na2 119.7(3) . .
C15 O009 Eu1 131.9(3) . .
Na2 O009 Eu1 106.33(14) . .
C7 O26 Eu1 129.2(3) . .
C7 O26 Na1 119.6(3) . .
Eu1 O26 Na1 103.96(15) . .
C24 O19 Na3 131.2(3) . .
C24 O19 Na4 136.4(3) . 1_655
Na3 O19 Na4 91.28(14) . 1_655
C36 O9 Eu2 142.3(3) . .
C12 O27 Na2 114.8(3) . .
C12 O27 Eu1 112.5(3) . .
Na2 O27 Eu1 96.34(13) . .
C14 O014 C13 116.6(4) . .
C14 O014 Na2 115.6(3) . .
C13 O014 Na2 126.3(3) . .
C24 O20 Eu1 115.2(3) . .
C24 O20 Na1 112.4(3) . .
Eu1 O20 Na1 94.98(12) . .
C20 N4 C21 119.5(4) . .
C20 N4 Eu1 128.9(3) . .
C21 N4 Eu1 110.2(3) . .
C11 O22 Na3 161.0(4) . 2_857
C11 O22 Na4 104.7(3) . 2_757
Na3 O22 Na4 94.11(15) 2_857 2_757
C23 O17 Na5 134.8(3) . .
C23 O17 Na7 122.1(3) . 2_757
Na5 O17 Na7 98.43(14) . 2_757
C34 O5 Eu2 115.6(3) . .
C34 O5 Na7 91.5(3) . .
Eu2 O5 Na7 102.09(14) . .
C47 O13 Eu2 139.9(3) . .
C47 O13 Na7 113.2(3) . .
Eu2 O13 Na7 106.26(14) . .
C8 N2 C9 119.5(4) . .
C8 N2 Eu1 128.8(4) . .
C9 N2 Eu1 110.9(3) . .
C32 N1 C33 116.6(5) . .
C32 N1 Eu2 132.1(4) . .
C33 N1 Eu2 111.2(3) . .
C12 O25 Na7 132.7(3) . 1_565
C12 O25 Na5 124.9(3) . 2_757
Na7 O25 Na5 102.03(15) 1_565 2_757
C48 O16 Na2 134.5(4) . .
C36 O7 Na4 126.0(3) . .
C36 O7 Na3 129.9(4) . 2_747
Na4 O7 Na3 99.71(15) . 2_747
C23 O18 Eu1 141.4(3) . .
C2 O30 C1 116.0(5) . .
C2 O30 Na1 119.1(3) . .
C1 O30 Na1 124.2(4) . .
C31 O2 Eu2 134.0(3) . .
C48 O15 Eu2 123.3(3) . .
C11 O23 Eu1 139.8(3) . .
C11 O23 Na4 81.0(3) . 2_757
Eu1 O23 Na4 136.65(14) . 2_757
C26 O1 C25 114.0(5) . .
C47 O14 Na5 141.1(3) . .
C34 O6 Na7 84.7(3) . .
C43 O4 Eu2 139.9(4) . .
C38 O3 C37 112.7(5) . .
C19 C14 O014 125.5(5) . .
C19 C14 C15 121.7(5) . .
O014 C14 C15 112.9(4) . .
C7 C6 C5 120.7(5) . .
C7 C6 C8 123.1(5) . .
C5 C6 C8 116.2(5) . .
C40 C41 C42 121.2(6) . .
O4 C43 C38 120.1(5) . .
O4 C43 C42 124.0(5) . .
C38 C43 C42 115.9(5) . .
C44 N3 C45 116.3(5) . .
C44 N3 Eu2 132.4(4) . .
C45 N3 Eu2 111.1(3) . .
O26 C7 C6 124.2(5) . .
O26 C7 C2 118.6(5) . .
C6 C7 C2 117.2(5) . .
N4 C21 C24 108.9(4) . .
N4 C21 C22 110.7(4) . .
C24 C21 C22 111.3(4) . .
C17 C16 C15 120.4(5) . .
C17 C16 C20 118.9(5) . .
C15 C16 C20 120.6(4) . .
N2 C8 C6 124.6(5) . .
N1 C33 C34 110.5(4) . .
N1 C33 C35 108.5(4) . .
C34 C33 C35 109.0(4) . .
O009 C15 C16 124.5(4) . .
O009 C15 C14 118.9(5) . .
C16 C15 C14 116.6(4) . .
O17 C23 O18 123.3(5) . .
O17 C23 C22 119.2(4) . .
O18 C23 C22 117.5(4) . .
O7 C36 O9 126.2(5) . .
O7 C36 C35 115.3(4) . .
O9 C36 C35 118.5(5) . .
N2 C9 C10 110.6(4) . .
N2 C9 C12 109.0(4) . .
C10 C9 C12 110.5(4) . .
O22 C11 O23 123.5(5) . .
O22 C11 C10 116.9(4) . .
O23 C11 C10 119.6(4) . .
O22 C11 Na4 50.9(3) . 2_757
O23 C11 Na4 73.6(3) . 2_757
C10 C11 Na4 163.1(3) . 2_757
C31 C30 C29 120.7(5) . .
C31 C30 C32 124.3(5) . .
C29 C30 C32 115.0(5) . .
O3 C38 C39 120.2(5) . .
O3 C38 C43 118.2(5) . .
C39 C38 C43 121.5(6) . .
C27 C26 O1 118.7(5) . .
C27 C26 C31 121.6(5) . .
O1 C26 C31 119.7(5) . .
N4 C20 C16 125.8(5) . .
O2 C31 C30 123.9(5) . .
O2 C31 C26 119.8(5) . .
C30 C31 C26 116.4(5) . .
C14 C19 C18 120.2(5) . .
O19 C24 O20 124.5(5) . .
O19 C24 C21 118.5(4) . .
O20 C24 C21 117.0(4) . .
O19 C24 Eu1 149.8(3) . .
O20 C24 Eu1 43.5(2) . .
C21 C24 Eu1 81.1(3) . .
C4 C5 C6 120.2(6) . .
O25 C12 O27 126.4(5) . .
O25 C12 C9 117.7(4) . .
O27 C12 C9 115.9(4) . .
O25 C12 Eu1 146.7(3) . .
O27 C12 Eu1 46.0(2) . .
C9 C12 Eu1 80.0(3) . .
N3 C45 C48 110.4(4) . .
N3 C45 C46 110.1(4) . .
C48 C45 C46 110.6(4) . .
C11 C10 C9 115.2(4) . .
C23 C22 C21 115.9(4) . .
O16 C48 O15 124.8(5) . .
O16 C48 C45 119.0(5) . .
O15 C48 C45 116.1(5) . .
C33 C35 C36 114.8(4) . .
O14 C47 O13 123.9(5) . .
O14 C47 C46 114.3(5) . .
O13 C47 C46 121.8(5) . .
C41 C42 C43 120.7(5) . .
C41 C42 C44 116.6(5) . .
C43 C42 C44 122.7(5) . .
C28 C27 C26 121.3(6) . .
C2 C3 C4 120.4(5) . .
C3 C2 O30 124.7(5) . .
C3 C2 C7 121.5(5) . .
O30 C2 C7 113.7(5) . .
C17 C18 C19 119.8(5) . .
C5 C4 C3 120.0(6) . .
N3 C44 C42 126.0(5) . .
C18 C17 C16 121.3(5) . .
C41 C40 C39 119.3(6) . .
C47 C46 C45 119.1(5) . .
C40 C39 C38 121.4(6) . .
O6 C34 O5 123.3(5) . .
O6 C34 C33 119.2(5) . .
O5 C34 C33 117.4(5) . .
O6 C34 Na7 70.0(3) . .
O5 C34 Na7 62.6(3) . .
C33 C34 Na7 146.5(4) . .
O6 C34 Eu2 147.6(4) . .
O5 C34 Eu2 43.4(3) . .
C33 C34 Eu2 81.6(3) . .
Na7 C34 Eu2 79.32(13) . .
N1 C32 C30 123.8(5) . .
C28 C29 C30 120.4(6) . .
C27 C28 C29 119.6(6) . .
O16 Na2 O009 105.34(16) . .
O16 Na2 O28 102.47(16) . .
O009 Na2 O28 152.05(18) . .
O16 Na2 O27 98.51(15) . .
O009 Na2 O27 77.41(12) . .
O28 Na2 O27 101.35(17) . .
O16 Na2 O014 107.17(16) . .
O009 Na2 O014 66.98(13) . .
O28 Na2 O014 102.03(17) . .
O27 Na2 O014 140.27(14) . .
O16 Na2 Eu1 115.83(12) . .
O009 Na2 Eu1 36.94(9) . .
O28 Na2 Eu1 128.68(15) . .
O27 Na2 Eu1 42.75(9) . .
O014 Na2 Eu1 98.00(10) . .
O24 Na1 O29 92.0(2) . .
O24 Na1 O26 130.6(2) . .
O29 Na1 O26 137.38(18) . .
O24 Na1 O30 112.8(2) . .
O29 Na1 O30 95.44(17) . .
O26 Na1 O30 68.39(14) . .
O24 Na1 O20 98.9(2) . .
O29 Na1 O20 103.03(16) . .
O26 Na1 O20 76.16(13) . .
O30 Na1 O20 142.66(15) . .
O24 Na1 Eu1 133.24(18) . .
O29 Na1 Eu1 117.18(14) . .
O26 Na1 Eu1 37.86(9) . .
O30 Na1 Eu1 100.62(11) . .
O20 Na1 Eu1 42.05(8) . .
O22 Na3 O19 88.32(14) 2_847 .
O22 Na3 O8 172.78(16) 2_847 2_757
O19 Na3 O8 87.33(13) . 2_757
O22 Na3 O7 106.74(15) 2_847 2_757
O19 Na3 O7 104.30(16) . 2_757
O8 Na3 O7 79.94(14) 2_757 2_757
O22 Na3 O21 93.11(15) 2_847 .
O19 Na3 O21 107.39(16) . .
O8 Na3 O21 82.72(14) 2_757 .
O7 Na3 O21 142.88(16) 2_757 .
O22 Na3 Na4 44.06(10) 2_847 1_655
O19 Na3 Na4 44.45(10) . 1_655
O8 Na3 Na4 130.90(12) 2_757 1_655
O7 Na3 Na4 115.14(12) 2_757 1_655
O21 Na3 Na4 101.02(12) . 1_655
O22 Na3 Na4 146.54(12) 2_847 2_757
O19 Na3 Na4 97.86(11) . 2_757
O8 Na3 Na4 40.09(10) 2_757 2_757
O7 Na3 Na4 39.85(10) 2_757 2_757
O21 Na3 Na4 115.84(12) . 2_757
Na4 Na3 Na4 135.07(6) 1_655 2_757
O7 Na4 O22 172.77(16) . 2_747
O7 Na4 O8 80.78(14) . .
O22 Na4 O8 95.14(15) 2_747 .
O7 Na4 O19 100.55(15) . 1_455
O22 Na4 O19 85.93(14) 2_747 1_455
O8 Na4 O19 99.02(16) . 1_455
O7 Na4 O12 97.20(15) . .
O22 Na4 O12 85.10(15) 2_747 .
O8 Na4 O12 164.24(16) . .
O19 Na4 O12 96.72(16) 1_455 .
O7 Na4 O23 123.41(14) . 2_747
O22 Na4 O23 49.51(12) 2_747 2_747
O8 Na4 O23 76.60(13) . 2_747
O19 Na4 O23 133.68(14) 1_455 2_747
O12 Na4 O23 91.87(13) . 2_747
O7 Na4 C11 148.69(16) . 2_747
O22 Na4 C11 24.39(13) 2_747 2_747
O8 Na4 C11 88.14(15) . 2_747
O19 Na4 C11 110.11(15) 1_455 2_747
O12 Na4 C11 85.65(15) . 2_747
O23 Na4 C11 25.38(12) 2_747 2_747
O7 Na4 Na3 144.81(13) . 1_455
O22 Na4 Na3 41.84(10) 2_747 1_455
O8 Na4 Na3 102.73(12) . 1_455
O19 Na4 Na3 44.27(10) 1_455 1_455
O12 Na4 Na3 87.98(12) . 1_455
O23 Na4 Na3 90.98(9) 2_747 1_455
C11 Na4 Na3 66.20(11) 2_747 1_455
O7 Na4 Na3 40.44(10) . 2_747
O22 Na4 Na3 135.24(13) 2_747 2_747
O8 Na4 Na3 40.34(10) . 2_747
O19 Na4 Na3 102.55(12) 1_455 2_747
O12 Na4 Na3 135.75(13) . 2_747
O23 Na4 Na3 102.32(10) 2_747 2_747
C11 Na4 Na3 122.81(12) 2_747 2_747
Na3 Na4 Na3 132.64(7) 1_455 2_747
O14 Na5 O17 87.90(15) . .
O14 Na5 O25 155.83(16) . 2_747
O17 Na5 O25 80.08(14) . 2_747
O14 Na5 O10 79.45(14) . .
O17 Na5 O10 131.06(16) . .
O25 Na5 O10 92.70(14) 2_747 .
O14 Na5 O21 108.06(15) . 2_847
O17 Na5 O21 88.60(15) . 2_847
O25 Na5 O21 92.65(14) 2_747 2_847
O10 Na5 O21 140.29(16) . 2_847
O14 Na5 O31 111.47(15) . .
O17 Na5 O31 150.62(15) . .
O25 Na5 O31 88.27(13) 2_747 .
O10 Na5 O31 75.94(13) . .
O21 Na5 O31 64.93(13) 2_847 .
O14 Na5 Na7 129.00(13) . 2_757
O17 Na5 Na7 42.28(10) . 2_757
O25 Na5 Na7 38.50(9) 2_747 2_757
O10 Na5 Na7 121.13(12) . 2_757
O21 Na5 Na7 85.15(11) 2_847 2_757
O31 Na5 Na7 118.50(10) . 2_757
O14 Na5 Na7 55.07(11) . .
O17 Na5 Na7 139.43(12) . .
O25 Na5 Na7 126.50(11) 2_747 .
O10 Na5 Na7 36.47(10) . .
O21 Na5 Na7 116.25(12) 2_847 .
O31 Na5 Na7 68.19(10) . .
Na7 Na5 Na7 156.99(7) 2_757 .
Na7 O10 Na5 106.68(15) . .
Na4 O8 Na3 99.57(15) . 2_747
Na3 O21 Na5 129.09(17) . 2_857
O25 Na7 O10 138.74(16) 1_545 .
O25 Na7 O13 112.53(15) 1_545 .
O10 Na7 O13 84.05(14) . .
O25 Na7 O17 78.09(13) 1_545 2_747
O10 Na7 O17 79.03(13) . 2_747
O13 Na7 O17 162.38(15) . 2_747
O25 Na7 O5 88.07(14) 1_545 .
O10 Na7 O5 132.93(15) . .
O13 Na7 O5 69.26(13) . .
O17 Na7 O5 126.68(15) 2_747 .
O25 Na7 O6 86.93(14) 1_545 .
O10 Na7 O6 121.29(15) . .
O13 Na7 O6 114.88(13) . .
O17 Na7 O6 78.64(13) 2_747 .
O5 Na7 O6 49.10(13) . .
O25 Na7 C34 94.79(15) 1_545 .
O10 Na7 C34 123.89(16) . .
O13 Na7 C34 89.70(14) . .
O17 Na7 C34 103.76(15) 2_747 .
O5 Na7 C34 25.96(14) . .
O6 Na7 C34 25.28(13) . .
O25 Na7 Na5 39.47(10) 1_545 2_747
O10 Na7 Na5 114.38(11) . 2_747
O13 Na7 Na5 151.62(12) . 2_747
O17 Na7 Na5 39.29(9) 2_747 2_747
O5 Na7 Na5 106.58(11) . 2_747
O6 Na7 Na5 75.15(10) . 2_747
C34 Na7 Na5 96.40(12) . 2_747
O25 Na7 Na5 108.52(12) 1_545 .
O10 Na7 Na5 36.85(10) . .
O13 Na7 Na5 75.42(10) . .
O17 Na7 Na5 88.01(10) 2_747 .
O5 Na7 Na5 144.56(12) . .
O6 Na7 Na5 157.17(12) . .
C34 Na7 Na5 155.72(13) . .
Na5 Na7 Na5 105.83(5) 2_747 .
O25 Na7 Eu2 115.45(11) 1_545 .
O10 Na7 Eu2 100.31(10) . .
O13 Na7 Eu2 36.39(8) . .
O17 Na7 Eu2 152.72(11) 2_747 .
O5 Na7 Eu2 37.68(9) . .
O6 Na7 Eu2 78.64(9) . .
C34 Na7 Eu2 53.70(11) . .
Na5 Na7 Eu2 143.91(7) 2_747 .
Na5 Na7 Eu2 107.95(6) . .

loop_
_geom_bond_atom_site_label_1
_geom_bond_atom_site_label_2
_geom_bond_distance
_geom_bond_site_symmetry_2
Eu1 O009 2.292(3) .
Eu1 O26 2.305(3) .
Eu1 O18 2.354(3) .
Eu1 O23 2.372(3) .
Eu1 O20 2.451(3) .
Eu1 N2 2.493(4) .
Eu1 O27 2.500(3) .
Eu1 N4 2.538(4) .
Eu1 C12 3.210(5) .
Eu1 C24 3.219(5) .
Eu1 Na1 3.645(2) .
Eu1 Na2 3.6603(17) .
Eu2 O4 2.288(4) .
Eu2 O2 2.297(4) .
Eu2 O13 2.405(3) .
Eu2 O9 2.414(3) .
Eu2 O15 2.423(4) .
Eu2 O5 2.433(4) .
Eu2 N1 2.500(5) .
Eu2 N3 2.516(5) .
Eu2 C34 3.192(5) .
Eu2 Na7 3.892(2) .
O009 C15 1.311(6) .
O009 Na2 2.281(4) .
O26 C7 1.320(6) .
O26 Na1 2.322(4) .
O19 C24 1.242(6) .
O19 Na3 2.352(4) .
O19 Na4 2.359(4) 1_655
O9 C36 1.265(6) .
O27 C12 1.273(6) .
O27 Na2 2.412(4) .
O014 C14 1.378(6) .
O014 C13 1.443(6) .
O014 Na2 2.428(4) .
O20 C24 1.289(6) .
O20 Na1 2.494(4) .
N4 C20 1.266(6) .
N4 C21 1.464(6) .
O22 C11 1.249(6) .
O22 Na3 2.252(4) 2_857
O22 Na4 2.348(4) 2_757
O17 C23 1.238(6) .
O17 Na5 2.367(4) .
O17 Na7 2.514(4) 2_757
O5 C34 1.268(7) .
O5 Na7 2.571(4) .
O13 C47 1.247(6) .
O13 Na7 2.460(4) .
N2 C8 1.277(6) .
N2 C9 1.469(6) .
N1 C32 1.288(7) .
N1 C33 1.470(7) .
O25 C12 1.219(6) .
O25 Na7 2.353(4) 1_565
O25 Na5 2.403(4) 2_757
O16 C48 1.220(7) .
O16 Na2 2.278(4) .
O7 C36 1.231(6) .
O7 Na4 2.338(4) .
O7 Na3 2.367(4) 2_747
O18 C23 1.265(6) .
O30 C2 1.377(7) .
O30 C1 1.421(7) .
O30 Na1 2.347(4) .
O2 C31 1.322(6) .
O15 C48 1.274(6) .
O23 C11 1.270(6) .
O23 Na4 2.843(4) 2_757
O1 C26 1.390(7) .
O1 C25 1.398(9) .
O14 C47 1.247(6) .
O14 Na5 2.266(4) .
O6 C34 1.242(6) .
O6 Na7 2.733(5) .
O4 C43 1.296(6) .
O3 C38 1.368(7) .
O3 C37 1.402(8) .
C14 C19 1.374(7) .
C14 C15 1.429(7) .
C6 C7 1.402(8) .
C6 C5 1.417(7) .
C6 C8 1.450(7) .
C41 C40 1.377(8) .
C41 C42 1.404(7) .
C43 C38 1.430(7) .
C43 C42 1.430(8) .
N3 C44 1.289(7) .
N3 C45 1.480(7) .
C7 C2 1.435(7) .
C21 C24 1.522(7) .
C21 C22 1.529(7) .
C16 C17 1.392(7) .
C16 C15 1.412(7) .
C16 C20 1.459(7) .
C33 C34 1.512(7) .
C33 C35 1.537(8) .
C23 C22 1.528(7) .
C36 C35 1.542(8) .
C9 C10 1.529(7) .
C9 C12 1.549(7) .
C11 C10 1.518(7) .
C11 Na4 2.926(5) 2_757
C30 C31 1.401(8) .
C30 C29 1.408(8) .
C30 C32 1.465(8) .
C38 C39 1.384(8) .
C26 C27 1.370(8) .
C26 C31 1.430(7) .
C19 C18 1.383(8) .
C5 C4 1.378(9) .
C45 C48 1.519(7) .
C45 C46 1.532(7) .
C47 C46 1.509(7) .
C42 C44 1.440(8) .
C27 C28 1.361(10) .
C3 C2 1.368(8) .
C3 C4 1.402(9) .
C18 C17 1.372(8) .
C40 C39 1.378(9) .
C34 Na7 2.895(6) .
C29 C28 1.386(9) .
Na2 O28 2.284(5) .
Na1 O24 2.238(6) .
Na1 O29 2.303(5) .
Na3 O22 2.252(4) 2_847
Na3 O8 2.361(4) 2_757
Na3 O7 2.367(4) 2_757
Na3 O21 2.390(4) .
Na3 Na4 3.368(3) 1_655
Na3 Na4 3.597(3) 2_757
Na4 O22 2.348(4) 2_747
Na4 O8 2.349(4) .
Na4 O19 2.359(4) 1_455
Na4 O12 2.414(5) .
Na4 O23 2.843(4) 2_747
Na4 C11 2.926(5) 2_747
Na4 Na3 3.368(3) 1_455
Na4 Na3 3.597(3) 2_747
Na5 O25 2.403(4) 2_747
Na5 O10 2.411(4) .
Na5 O21 2.411(4) 2_847
Na5 O31 2.859(5) .
Na5 Na7 3.698(3) 2_757
Na5 Na7 3.851(3) .
O10 Na7 2.389(4) .
O8 Na3 2.361(4) 2_747
O21 Na5 2.411(4) 2_857
Na7 O25 2.353(4) 1_545
Na7 O17 2.514(4) 2_747
Na7 Na5 3.697(3) 2_747
